data_2237239
loop_
_publ_author_name
'You, Xin-Yu'
'Shi, Yao-Jie'
'Yu, Luo-Ting'

_publ_section_title
;
 (<i>E</i>)-3-Dimethylamino-1-(1,3-thiazol-2-yl)prop-2-en-1-one
;
_journal_coeditor_code VM2183
_journal_issue 1
_journal_name_full 'Acta Crystallographica Section E'
_journal_page_first o18
_journal_paper_doi 10.1107/S1600536812048817
_journal_volume 69
_journal_year 2013
_chemical_formula_iupac 'C8 H10 N2 O S'
_chemical_formula_moiety 'C8 H10 N2 O S'
_chemical_formula_sum 'C8 H10 N2 O S'
_chemical_formula_weight 182.24
_chemical_name_systematic
;
(<i>E</i>)-3-Dimethylamino-1-(1,3-thiazol-2-yl)prop-2-en-1-one
;
_space_group_crystal_system monoclinic
_space_group_IT_number 14
_space_group_name_Hall '-P 2yn'
_space_group_name_H-M_alt 'P 1 21/n 1'
_symmetry_space_group_name_Hall '-P 2yn'
_symmetry_space_group_name_H-M 'P 1 21/n 1'
_atom_sites_solution_hydrogens geom
_atom_sites_solution_primary direct
_atom_sites_solution_secondary difmap
_audit_creation_method
;
  Olex2 1.1
  (compiled 2011.11.01 svn.r2039, GUI svn.r3906)
;
_cell_angle_alpha 90.00
_cell_angle_beta 109.498(4)
_cell_angle_gamma 90.00
_cell_formula_units_Z 4
_cell_length_a 5.6252(2)
_cell_length_b 22.5957(8)
_cell_length_c 7.5777(3)
_cell_measurement_reflns_used 1788
_cell_measurement_temperature 135.00(10)
_cell_measurement_theta_max 28.8180
_cell_measurement_theta_min 2.9848
_cell_volume 907.93(6)
_computing_cell_refinement
;
CrysAlis PRO (Oxford Diffraction, 2006)
;
_computing_data_collection
;
CrysAlis PRO (Oxford Diffraction, 2006)
;
_computing_data_reduction
;
CrysAlis PRO (Oxford Diffraction, 2006)
;
_computing_molecular_graphics
;
OLEX2 (Dolomanov <i>et al.</i>, 2009) and Mercury (Macrae <i>et al.</i>,
2006)
;
_computing_publication_material
;
OLEX2 (Dolomanov <i>et al.</i>, 2009)
;
_computing_structure_refinement 'SHELXL97 (Sheldrick, 2008)'
_computing_structure_solution 'SHELXS97 (Sheldrick, 2008)'
_diffrn_ambient_temperature 135.00(10)
_diffrn_detector_area_resol_mean 16.0874
_diffrn_measured_fraction_theta_full 0.999
_diffrn_measured_fraction_theta_max 0.999
_diffrn_measurement_device_type 'Oxford Diffraction Xcalibur Eos'
_diffrn_measurement_method '\w scans'
_diffrn_radiation_monochromator graphite
_diffrn_radiation_type 'Mo K\a'
_diffrn_radiation_wavelength 0.7107
_diffrn_reflns_av_R_equivalents 0.0179
_diffrn_reflns_limit_h_max 7
_diffrn_reflns_limit_h_min -4
_diffrn_reflns_limit_k_max 28
_diffrn_reflns_limit_k_min -13
_diffrn_reflns_limit_l_max 8
_diffrn_reflns_limit_l_min -9
_diffrn_reflns_number 3683
_diffrn_reflns_theta_full 26.37
_diffrn_reflns_theta_max 26.37
_diffrn_reflns_theta_min 2.99
_exptl_absorpt_coefficient_mu 0.309
_exptl_absorpt_correction_T_max 1.00000
_exptl_absorpt_correction_T_min 0.97410
_exptl_absorpt_correction_type multi-scan
_exptl_absorpt_process_details
;
(CrysAlis PRO; Oxford Diffraction, 2006)
;
_exptl_crystal_colour yellow
_exptl_crystal_density_diffrn 1.333
_exptl_crystal_density_method 'not measured'
_exptl_crystal_description block
_exptl_crystal_F_000 384
_exptl_crystal_size_max 0.35
_exptl_crystal_size_mid 0.30
_exptl_crystal_size_min 0.30
_refine_diff_density_max 0.276
_refine_diff_density_min -0.264
_refine_ls_extinction_method none
_refine_ls_goodness_of_fit_ref 1.061
_refine_ls_hydrogen_treatment constr
_refine_ls_matrix_type full
_refine_ls_number_parameters 111
_refine_ls_number_reflns 1846
_refine_ls_number_restraints 0
_refine_ls_restrained_S_all 1.061
_refine_ls_R_factor_all 0.0434
_refine_ls_R_factor_gt 0.0347
_refine_ls_shift/su_max 0.000
_refine_ls_shift/su_mean 0.000
_refine_ls_structure_factor_coef Fsqd
_refine_ls_weighting_details 'calc w=1/[\s^2^(Fo^2^)+(0.0388P)^2^+0.2132P] where P=(Fo^2^+2Fc^2^)/3'
_refine_ls_weighting_scheme calc
_refine_ls_wR_factor_gt 0.0856
_refine_ls_wR_factor_ref 0.0902
_reflns_number_gt 1565
_reflns_number_total 1846
_reflns_threshold_expression I>2sigma(I)
_cod_data_source_file vm2183.cif
_cod_data_source_block I
_cod_database_code 2237239
_cod_database_fobs_code 2237239

loop_
_space_group_symop_id
_space_group_symop_operation_xyz
1 'x, y, z'
2 '-x+1/2, y+1/2, -z+1/2'
3 '-x, -y, -z'
4 'x-1/2, -y-1/2, z-1/2'

loop_
_atom_site_type_symbol
_atom_site_label
_atom_site_fract_x
_atom_site_fract_y
_atom_site_fract_z
_atom_site_U_iso_or_equiv
_atom_site_adp_type
_atom_site_calc_flag
_atom_site_refinement_flags
_atom_site_occupancy
_atom_site_symmetry_multiplicity
S S1 0.48299(8) 0.15794(2) 0.44117(6) 0.02965(16) Uani d . 1 1
O O1 0.5387(2) 0.06419(5) 0.19443(16) 0.0293(3) Uani d . 1 1
N N1 0.8366(2) 0.20354(6) 0.34119(19) 0.0269(3) Uani d . 1 1
N N2 0.9036(2) 0.06400(6) -0.19641(18) 0.0243(3) Uani d . 1 1
C C1 0.6877(3) 0.15752(7) 0.3145(2) 0.0214(4) Uani d . 1 1
C C2 0.6091(3) 0.22388(9) 0.5379(2) 0.0347(4) Uani d . 1 1
H H2 0.5586 0.2455 0.6269 0.042 Uiso calc R 1 1
C C3 0.7920(3) 0.24077(8) 0.4690(2) 0.0336(4) Uani d . 1 1
H H3 0.8841 0.2765 0.5073 0.040 Uiso calc R 1 1
C C4 0.6732(3) 0.10684(7) 0.1844(2) 0.0215(4) Uani d . 1 1
C C5 0.8103(3) 0.11210(7) 0.0581(2) 0.0226(4) Uani d . 1 1
H H5 0.9141 0.1456 0.0619 0.027 Uiso calc R 1 1
C C6 0.7890(3) 0.06752(7) -0.0696(2) 0.0221(4) Uani d . 1 1
H H6 0.6800 0.0357 -0.0667 0.026 Uiso calc R 1 1
C C8 0.8565(3) 0.01509(8) -0.3283(2) 0.0308(4) Uani d . 1 1
H H8A 0.7469 -0.0140 -0.2980 0.046 Uiso calc R 1 1
H H8B 1.0169 -0.0037 -0.3203 0.046 Uiso calc R 1 1
H H8C 0.7740 0.0300 -0.4556 0.046 Uiso calc R 1 1
C C9 1.0815(3) 0.10914(9) -0.2102(2) 0.0342(4) Uani d . 1 1
H H9A 1.0028 0.1482 -0.2203 0.051 Uiso calc R 1 1
H H9B 1.1291 0.1017 -0.3214 0.051 Uiso calc R 1 1
H H9C 1.2324 0.1078 -0.0982 0.051 Uiso calc R 1 1

loop_
_atom_site_aniso_label
_atom_site_aniso_U_11
_atom_site_aniso_U_22
_atom_site_aniso_U_33
_atom_site_aniso_U_12
_atom_site_aniso_U_13
_atom_site_aniso_U_23
S1 0.0328(3) 0.0320(3) 0.0283(3) 0.00526(19) 0.0159(2) -0.00177(19)
O1 0.0389(7) 0.0259(7) 0.0287(6) -0.0064(6) 0.0186(5) -0.0032(5)
N1 0.0274(7) 0.0248(8) 0.0253(7) 0.0021(6) 0.0046(6) -0.0015(6)
N2 0.0267(7) 0.0290(8) 0.0204(7) 0.0021(6) 0.0121(6) 0.0029(6)
C1 0.0214(8) 0.0238(9) 0.0178(8) 0.0062(7) 0.0050(6) 0.0029(7)
C2 0.0428(10) 0.0309(10) 0.0292(9) 0.0115(9) 0.0102(8) -0.0059(8)
C3 0.0378(10) 0.0255(10) 0.0318(9) 0.0040(8) 0.0040(8) -0.0064(8)
C4 0.0232(8) 0.0223(8) 0.0179(8) 0.0028(7) 0.0052(6) 0.0026(7)
C5 0.0238(8) 0.0235(9) 0.0209(8) -0.0005(7) 0.0079(7) 0.0018(7)
C6 0.0225(8) 0.0253(9) 0.0190(8) 0.0021(7) 0.0077(6) 0.0055(7)
C8 0.0439(10) 0.0298(10) 0.0247(9) 0.0073(8) 0.0193(8) 0.0019(8)
C9 0.0297(9) 0.0466(12) 0.0299(9) -0.0064(9) 0.0148(8) 0.0032(9)

loop_
_atom_type_symbol
_atom_type_description
_atom_type_scat_dispersion_real
_atom_type_scat_dispersion_imag
_atom_type_scat_source
C C 0.0033 0.0016 'International Tables Vol C Tables 4.2.6.8 and 6.1.1.4'
H H 0.0000 0.0000 'International Tables Vol C Tables 4.2.6.8 and 6.1.1.4'
N N 0.0061 0.0033 'International Tables Vol C Tables 4.2.6.8 and 6.1.1.4'
O O 0.0106 0.0060 'International Tables Vol C Tables 4.2.6.8 and 6.1.1.4'
S S 0.1246 0.1234 'International Tables Vol C Tables 4.2.6.8 and 6.1.1.4'

loop_
_geom_angle_atom_site_label_1
_geom_angle_atom_site_label_2
_geom_angle_atom_site_label_3
_geom_angle
C2 S1 C1 89.13(9)
C1 N1 C3 109.85(14)
C6 N2 C8 121.51(14)
C6 N2 C9 121.45(15)
C8 N2 C9 117.04(13)
N1 C1 S1 114.87(12)
N1 C1 C4 127.05(14)
C4 C1 S1 118.07(12)
S1 C2 H2 125.0
C3 C2 S1 109.92(14)
C3 C2 H2 125.0
N1 C3 H3 121.9
C2 C3 N1 116.23(17)
C2 C3 H3 121.9
O1 C4 C1 116.99(14)
O1 C4 C5 125.77(15)
C5 C4 C1 117.22(14)
C4 C5 H5 120.9
C6 C5 C4 118.28(15)
C6 C5 H5 120.9
N2 C6 C5 127.23(16)
N2 C6 H6 116.4
C5 C6 H6 116.4
N2 C8 H8A 109.5
N2 C8 H8B 109.5
N2 C8 H8C 109.5
H8A C8 H8B 109.5
H8A C8 H8C 109.5
H8B C8 H8C 109.5
N2 C9 H9A 109.5
N2 C9 H9B 109.5
N2 C9 H9C 109.5
H9A C9 H9B 109.5
H9A C9 H9C 109.5
H9B C9 H9C 109.5

loop_
_geom_bond_atom_site_label_1
_geom_bond_atom_site_label_2
_geom_bond_distance
S1 C1 1.7282(16)
S1 C2 1.707(2)
O1 C4 1.2432(19)
N1 C1 1.308(2)
N1 C3 1.368(2)
N2 C6 1.3264(19)
N2 C8 1.454(2)
N2 C9 1.457(2)
C1 C4 1.495(2)
C2 H2 0.9500
C2 C3 1.355(3)
C3 H3 0.9500
C4 C5 1.420(2)
C5 H5 0.9500
C5 C6 1.374(2)
C6 H6 0.9500
C8 H8A 0.9800
C8 H8B 0.9800
C8 H8C 0.9800
C9 H9A 0.9800
C9 H9B 0.9800
C9 H9C 0.9800

loop_
_geom_hbond_atom_site_label_D
_geom_hbond_atom_site_label_H
_geom_hbond_atom_site_label_A
_geom_hbond_site_symmetry_A
_geom_hbond_distance_DH
_geom_hbond_distance_HA
_geom_hbond_distance_DA
_geom_hbond_angle_DHA
C2 H2 N1 4_566 0.95 2.62 3.560(2) 169.3
C6 H6 O1 3_655 0.95 2.60 3.462(2) 151.4
C8 H8A O1 3_655 0.98 2.31 3.269(2) 166.8
C9 H9C O1 1_655 0.98 2.51 3.433(2) 156.5
C9 H9A Cg1 1_554 0.98 2.93 3.549(2) 122.0

loop_
_geom_torsion_atom_site_label_1
_geom_torsion_atom_site_label_2
_geom_torsion_atom_site_label_3
_geom_torsion_atom_site_label_4
_geom_torsion
S1 C1 C4 O1 -9.54(19)
S1 C1 C4 C5 169.33(11)
S1 C2 C3 N1 0.2(2)
O1 C4 C5 C6 2.2(2)
N1 C1 C4 O1 172.31(15)
N1 C1 C4 C5 -8.8(2)
C1 S1 C2 C3 0.25(14)
C1 N1 C3 C2 -0.7(2)
C1 C4 C5 C6 -176.53(13)
C2 S1 C1 N1 -0.70(13)
C2 S1 C1 C4 -179.08(13)
C3 N1 C1 S1 0.92(17)
C3 N1 C1 C4 179.13(15)
C4 C5 C6 N2 -179.08(15)
C8 N2 C6 C5 -177.66(15)
C9 N2 C6 C5 2.1(3)
